data_4113473
loop_
_publ_author_name
'Scott E. Denmark'
'Jiping Fu'

_publ_contact_author
;
Scott E. Denmark
University of Illinois
Department of Chemistry
Roger Adams Laboratory, Box 18-5
Urbana, Illinois  61801
USA
;
_publ_contact_author_email sdenmark@uiuc.edu
_publ_contact_author_fax '1  217 333-3984'
_publ_contact_author_phone '1  217 333 0066'
_publ_section_title
;
 Understanding the Correlation of Structure and Selectivity in the
 Chiral-Phosphoramide-Catalyzed Enantioselective Allylation Reactions:
 Solution and Solid-State Structural Studies of Bisphosphoramide.SnCl4
 Complexes
;
_journal_name_full 'Journal of the American Chemical Society'
_journal_page_first 2208
_journal_page_last 2216
_journal_paper_doi 10.1021/ja021280g
_journal_volume 125
_journal_year 2003
_chemical_formula_moiety 'C23 H44 CL4 N6 O2 P2 Sn1, H2 0'
_chemical_formula_sum 'C23 H46 Cl4 N6 O3 P2 Sn'
_chemical_formula_weight 777.09
_chemical_name_common 7d(SnCl4
_chemical_name_systematic
;
?
;
_space_group_IT_number 20
_symmetry_cell_setting orthorhombic
_symmetry_space_group_name_Hall 'C 2c 2'
_symmetry_space_group_name_H-M 'C 2 2 21'
_atom_sites_solution_hydrogens geom
_atom_sites_solution_primary direct
_atom_sites_solution_secondary difmap
_audit_creation_method SHELXL-97
_audit_update_record
;
?
;
_cell_angle_alpha 90.00
_cell_angle_beta 90.00
_cell_angle_gamma 90.00
_cell_formula_units_Z 4
_cell_length_a 14.898(3)
_cell_length_b 18.010(3)
_cell_length_c 12.420(2)
_cell_measurement_reflns_used 963
_cell_measurement_temperature 193(2)
_cell_measurement_theta_max 27.0
_cell_measurement_theta_min 2.4
_cell_volume 3332.4(10)
_computing_cell_refinement 'SAINT V5 (Bruker, 1998)'
_computing_data_collection 'SMART V5 (Bruker, 1998)'
_computing_data_reduction 'SAINT V5 (Bruker, 1998)'
_computing_molecular_graphics 'SHELXTL V5 (Bruker, 1998)'
_computing_publication_material 'CIFTAB (Sheldrick, 1998)'
_computing_structure_refinement 'SHELXTL V5 (Bruker, 1998)'
_computing_structure_solution 'SHELXTL V5 (Bruker, 1998)'
_diffrn_ambient_temperature 193(2)
_diffrn_measured_fraction_theta_full 0.986
_diffrn_measured_fraction_theta_max 0.986
_diffrn_measurement_device 'Siemens Platform/CCD'
_diffrn_measurement_method 'profile data from \w scans'
_diffrn_radiation_monochromator graphite
_diffrn_radiation_source 'normal-focus sealed tube'
_diffrn_radiation_type MoK\a
_diffrn_radiation_wavelength 0.71073
_diffrn_reflns_av_R_equivalents 0.0806
_diffrn_reflns_av_sigmaI/netI 0.0945
_diffrn_reflns_limit_h_max 18
_diffrn_reflns_limit_h_min -19
_diffrn_reflns_limit_k_max 23
_diffrn_reflns_limit_k_min -23
_diffrn_reflns_limit_l_max 16
_diffrn_reflns_limit_l_min -16
_diffrn_reflns_number 15641
_diffrn_reflns_theta_full 28.28
_diffrn_reflns_theta_max 28.28
_diffrn_reflns_theta_min 1.77
_diffrn_standards_decay_% 4.2
_diffrn_standards_interval_time 731
_diffrn_standards_number 248
_exptl_absorpt_coefficient_mu 1.218
_exptl_absorpt_correction_T_max 0.9680
_exptl_absorpt_correction_T_min 0.8267
_exptl_absorpt_correction_type integration
_exptl_absorpt_process_details '(Bruker, 1998)'
_exptl_crystal_colour colorless
_exptl_crystal_density_diffrn 1.549
_exptl_crystal_description columnar
_exptl_crystal_F_000 1592
_exptl_crystal_preparation
;
The data crystal was mounted using oil (Parantone-N, Exxon) to a
thin glass fiber with the (0 0 1) scattering planes roughly normal
to the spindle axis.
;
_exptl_crystal_size_max 0.26
_exptl_crystal_size_mid 0.06
_exptl_crystal_size_min 0.03
_refine_diff_density_max 0.437
_refine_diff_density_min -0.420
_refine_diff_density_rms 0.094
_refine_ls_abs_structure_details 'Flack H D (1983), Acta Cryst. A39, 876-881'
_refine_ls_abs_structure_Flack 0.00(3)
_refine_ls_extinction_method none
_refine_ls_goodness_of_fit_ref 0.920
_refine_ls_hydrogen_treatment noref
_refine_ls_matrix_type full
_refine_ls_number_parameters 200
_refine_ls_number_reflns 4023
_refine_ls_number_restraints 25
_refine_ls_restrained_S_all 0.919
_refine_ls_R_factor_all 0.0766
_refine_ls_R_factor_gt 0.0398
_refine_ls_shift/su_max 0.002
_refine_ls_shift/su_mean 0.000
_refine_ls_structure_factor_coef Fsqd
_refine_ls_weighting_details 'calc w=1/[\s^2^(Fo^2^)+(0.0221P)^2^+0.0000P] where P=(Fo^2^+2Fc^2^)/3'
_refine_ls_weighting_scheme calc
_refine_ls_wR_factor_gt 0.0612
_refine_ls_wR_factor_ref 0.0679
_reflns_number_gt 2874
_reflns_number_total 4023
_reflns_threshold_expression >2sigma(I)
_cod_data_source_file ja021280g_2.cif
_cod_data_source_block p48na
_cod_original_cell_volume 3332.6(10)
_cod_original_sg_symbol_H-M 'C 2 2 21 '
_cod_database_code 4113473

loop_
_symmetry_equiv_pos_as_xyz
'x, y, z'
'-x, -y, z+1/2'
'-x, y, -z+1/2'
'x, -y, -z'
'x+1/2, y+1/2, z'
'-x+1/2, -y+1/2, z+1/2'
'-x+1/2, y+1/2, -z+1/2'
'x+1/2, -y+1/2, -z'

loop_
_atom_site_label
_atom_site_type_symbol
_atom_site_fract_x
_atom_site_fract_y
_atom_site_fract_z
_atom_site_U_iso_or_equiv
_atom_site_adp_type
_atom_site_occupancy
_atom_site_symmetry_multiplicity
_atom_site_calc_flag
_atom_site_refinement_flags
_atom_site_disorder_assembly
_atom_site_disorder_group
Sn1 Sn 0.5000 0.320636(19) 0.2500 0.02279(10) Uani 1 2 d S . .
Cl1 Cl 0.38615(8) 0.22831(6) 0.22181(10) 0.0414(4) Uani 1 1 d . . .
Cl2 Cl 0.46980(7) 0.33164(7) 0.43801(8) 0.0384(3) Uani 1 1 d . . .
P1 P 0.31019(6) 0.42562(5) 0.24525(12) 0.0224(2) Uani 1 1 d . . .
O1 O 0.40720(16) 0.40661(13) 0.2255(2) 0.0231(7) Uani 1 1 d . . .
N1 N 0.2517(2) 0.37431(19) 0.3269(3) 0.0236(9) Uani 1 1 d . . .
N2 N 0.2458(2) 0.4118(2) 0.1400(3) 0.0288(9) Uani 1 1 d . . .
N3 N 0.3095(2) 0.51095(17) 0.2874(3) 0.0262(9) Uani 1 1 d . . .
C1 C 0.2292(3) 0.3875(3) 0.4388(3) 0.0306(11) Uani 1 1 d . . .
H1A H 0.2487 0.4375 0.4619 0.037 Uiso 1 1 calc R . .
H1B H 0.2575 0.3499 0.4861 0.037 Uiso 1 1 calc R . .
C2 C 0.1280(3) 0.3808(3) 0.4410(4) 0.0459(13) Uani 1 1 d . . .
H2A H 0.1069 0.3645 0.5128 0.055 Uiso 1 1 calc R . .
H2B H 0.0994 0.4289 0.4232 0.055 Uiso 1 1 calc R . .
C3 C 0.1068(3) 0.3232(3) 0.3565(3) 0.0428(12) Uani 1 1 d . . .
H3A H 0.0477 0.3334 0.3231 0.051 Uiso 1 1 calc R . .
H3B H 0.1054 0.2730 0.3888 0.051 Uiso 1 1 calc R . .
C4 C 0.1824(3) 0.3289(2) 0.2720(3) 0.0328(12) Uani 1 1 d . . .
H4 H 0.2067 0.2784 0.2552 0.039 Uiso 1 1 calc R . .
C5 C 0.1621(3) 0.3707(3) 0.1682(4) 0.0396(12) Uani 1 1 d . . .
H5 H 0.1115 0.4063 0.1797 0.047 Uiso 1 1 calc R . .
C6 C 0.1441(3) 0.3226(4) 0.0680(4) 0.0568(15) Uani 1 1 d . . .
H6A H 0.1255 0.2719 0.0892 0.068 Uiso 1 1 calc R . .
H6B H 0.0962 0.3449 0.0232 0.068 Uiso 1 1 calc R . .
C7 C 0.2304(4) 0.3206(3) 0.0080(4) 0.0574(15) Uani 1 1 d . . .
H7A H 0.2194 0.3149 -0.0701 0.069 Uiso 1 1 calc R . .
H7B H 0.2679 0.2786 0.0330 0.069 Uiso 1 1 calc R . .
C8 C 0.2760(3) 0.3934(3) 0.0310(3) 0.0364(13) Uani 1 1 d . . .
H8A H 0.3421 0.3882 0.0283 0.044 Uiso 1 1 calc R . .
H8B H 0.2572 0.4320 -0.0212 0.044 Uiso 1 1 calc R . .
C9 C 0.3901(3) 0.5541(2) 0.3121(3) 0.0253(10) Uani 1 1 d . . .
H9A H 0.4402 0.5195 0.3270 0.030 Uiso 1 1 calc R . .
H9B H 0.3793 0.5835 0.3782 0.030 Uiso 1 1 calc R . .
C10 C 0.4174(3) 0.6063(2) 0.2218(3) 0.0274(11) Uani 1 1 d . . .
H10A H 0.3668 0.6401 0.2055 0.033 Uiso 1 1 calc R . .
H10B H 0.4301 0.5769 0.1563 0.033 Uiso 1 1 calc R . .
C11 C 0.5000 0.6526(3) 0.2500 0.0318(13) Uani 1 2 d S . .
H11 H 0.5147 0.6850 0.1881 0.038 Uiso 1 1 d R . .
C12 C 0.2239(3) 0.5523(2) 0.2833(3) 0.0319(12) Uani 1 1 d . . .
H12A H 0.2155 0.5796 0.3508 0.038 Uiso 1 1 calc R . .
H12B H 0.1741 0.5173 0.2736 0.038 Uiso 1 1 calc R . .
H12C H 0.2251 0.5873 0.2230 0.038 Uiso 1 1 calc R . .
O2 O 0.050(2) 0.517(2) 0.054(3) 0.170(17) Uani 0.176(4) 1 d PU . 1
O3 O 0.007(3) 0.5664(17) 0.183(3) 0.139(9) Uani 0.209(13) 1 d PU . 2
O4 O 0.0000 0.535(3) 0.2500 0.118(11) Uani 0.23(3) 2 d SPU A 3

loop_
_atom_site_aniso_label
_atom_site_aniso_U_11
_atom_site_aniso_U_22
_atom_site_aniso_U_33
_atom_site_aniso_U_23
_atom_site_aniso_U_13
_atom_site_aniso_U_12
Sn1 0.0237(2) 0.01773(17) 0.02695(19) 0.000 0.0027(2) 0.000
Cl1 0.0376(7) 0.0265(6) 0.0600(10) -0.0062(6) 0.0021(6) -0.0084(5)
Cl2 0.0401(7) 0.0483(8) 0.0267(5) 0.0027(5) 0.0060(4) -0.0071(5)
P1 0.0201(5) 0.0224(5) 0.0245(5) -0.0039(7) -0.0005(7) -0.0001(4)
O1 0.0192(15) 0.0181(13) 0.032(2) -0.0011(12) 0.0030(13) 0.0006(11)
N1 0.025(2) 0.023(2) 0.023(2) -0.0017(16) 0.0039(15) -0.0059(17)
N2 0.027(2) 0.036(2) 0.023(2) -0.0083(17) -0.0006(16) -0.0023(19)
N3 0.0223(19) 0.0179(18) 0.038(2) -0.0044(15) -0.0022(16) 0.0017(16)
C1 0.034(3) 0.035(3) 0.023(2) 0.000(2) -0.001(2) -0.007(2)
C2 0.036(3) 0.062(4) 0.039(3) 0.003(3) 0.008(2) -0.010(3)
C3 0.031(3) 0.053(3) 0.045(3) -0.009(3) 0.007(2) -0.009(3)
C4 0.024(2) 0.032(2) 0.043(3) -0.007(2) 0.0030(19) -0.010(2)
C5 0.027(3) 0.050(3) 0.041(3) -0.019(3) -0.001(2) -0.005(3)
C6 0.048(3) 0.082(4) 0.040(3) -0.025(4) -0.004(2) -0.028(4)
C7 0.076(4) 0.052(3) 0.044(3) -0.027(3) 0.005(3) -0.019(4)
C8 0.043(3) 0.051(3) 0.015(2) -0.003(2) 0.001(2) 0.006(3)
C9 0.027(3) 0.022(2) 0.026(2) -0.0062(18) -0.0001(19) -0.005(2)
C10 0.029(2) 0.025(2) 0.028(3) 0.0038(18) 0.0005(18) 0.0040(19)
C11 0.030(3) 0.019(3) 0.046(3) 0.000 0.014(4) 0.000
C12 0.033(3) 0.026(2) 0.036(3) -0.0041(19) 0.002(2) 0.009(2)
O2 0.18(2) 0.15(2) 0.18(2) 0.015(17) 0.001(16) -0.001(17)
O3 0.115(12) 0.159(15) 0.143(16) 0.010(12) -0.009(15) 0.021(13)
O4 0.084(13) 0.125(17) 0.145(18) 0.000 0.003(16) 0.000

loop_
_atom_type_symbol
_atom_type_description
_atom_type_scat_dispersion_real
_atom_type_scat_dispersion_imag
_atom_type_scat_source
C C 0.0033 0.0016 'International Tables Vol C Tables 4.2.6.8 and 6.1.1.4'
H H 0.0000 0.0000 'International Tables Vol C Tables 4.2.6.8 and 6.1.1.4'
N N 0.0061 0.0033 'International Tables Vol C Tables 4.2.6.8 and 6.1.1.4'
O O 0.0106 0.0060 'International Tables Vol C Tables 4.2.6.8 and 6.1.1.4'
P P 0.1023 0.0942 'International Tables Vol C Tables 4.2.6.8 and 6.1.1.4'
Cl Cl 0.1484 0.1585 'International Tables Vol C Tables 4.2.6.8 and 6.1.1.4'
Sn Sn -0.6537 1.4246 'International Tables Vol C Tables 4.2.6.8 and 6.1.1.4'

loop_
_exptl_crystal_face_index_h
_exptl_crystal_face_index_k
_exptl_crystal_face_index_l
_exptl_crystal_face_perp_dist
1.00 -1.00 0.00 0.0150
-1.00 1.00 0.00 0.0150
1.00 1.00 0.00 0.0300
-1.00 -1.00 0.00 0.0300
0.00 0.00 1.00 0.1300
0.00 0.00 -1.00 0.1300

loop_
_geom_angle_atom_site_label_1
_geom_angle_atom_site_label_2
_geom_angle_atom_site_label_3
_geom_angle
_geom_angle_site_symmetry_1
_geom_angle_site_symmetry_3
O1 Sn1 O1 84.87(13) 3_655 .
O1 Sn1 Cl2 85.48(8) 3_655 .
O1 Sn1 Cl2 87.49(8) . .
O1 Sn1 Cl2 87.49(8) 3_655 3_655
O1 Sn1 Cl2 85.48(8) . 3_655
Cl2 Sn1 Cl2 170.48(6) . 3_655
O1 Sn1 Cl1 91.40(7) 3_655 3_655
O1 Sn1 Cl1 176.23(7) . 3_655
Cl2 Sn1 Cl1 92.75(4) . 3_655
Cl2 Sn1 Cl1 93.84(4) 3_655 3_655
O1 Sn1 Cl1 176.23(7) 3_655 .
O1 Sn1 Cl1 91.40(7) . .
Cl2 Sn1 Cl1 93.84(4) . .
Cl2 Sn1 Cl1 92.75(4) 3_655 .
Cl1 Sn1 Cl1 92.33(6) 3_655 .
O1 P1 N3 105.91(15) . .
O1 P1 N1 119.16(17) . .
N3 P1 N1 109.48(18) . .
O1 P1 N2 113.41(17) . .
N3 P1 N2 113.34(18) . .
N1 P1 N2 95.58(18) . .
P1 O1 Sn1 140.99(15) . .
C1 N1 C4 111.8(3) . .
C1 N1 P1 129.0(3) . .
C4 N1 P1 113.6(3) . .
C8 N2 C5 111.2(4) . .
C8 N2 P1 126.2(3) . .
C5 N2 P1 112.1(3) . .
C9 N3 C12 116.6(3) . .
C9 N3 P1 124.4(3) . .
C12 N3 P1 118.1(3) . .
N1 C1 C2 103.5(3) . .
N1 C1 H1A 111.1 . .
C2 C1 H1A 111.1 . .
N1 C1 H1B 111.1 . .
C2 C1 H1B 111.1 . .
H1A C1 H1B 109.0 . .
C3 C2 C1 104.5(4) . .
C3 C2 H2A 110.8 . .
C1 C2 H2A 110.8 . .
C3 C2 H2B 110.8 . .
C1 C2 H2B 110.8 . .
H2A C2 H2B 108.9 . .
C2 C3 C4 106.0(4) . .
C2 C3 H3A 110.5 . .
C4 C3 H3A 110.5 . .
C2 C3 H3B 110.5 . .
C4 C3 H3B 110.5 . .
H3A C3 H3B 108.7 . .
N1 C4 C5 104.7(3) . .
N1 C4 C3 103.3(3) . .
C5 C4 C3 117.6(4) . .
N1 C4 H4 110.2 . .
C5 C4 H4 110.2 . .
C3 C4 H4 110.2 . .
N2 C5 C4 106.2(3) . .
N2 C5 C6 103.6(4) . .
C4 C5 C6 116.1(4) . .
N2 C5 H5 110.2 . .
C4 C5 H5 110.2 . .
C6 C5 H5 110.2 . .
C7 C6 C5 105.6(4) . .
C7 C6 H6A 110.6 . .
C5 C6 H6A 110.6 . .
C7 C6 H6B 110.6 . .
C5 C6 H6B 110.6 . .
H6A C6 H6B 108.8 . .
C6 C7 C8 105.9(4) . .
C6 C7 H7A 110.6 . .
C8 C7 H7A 110.6 . .
C6 C7 H7B 110.6 . .
C8 C7 H7B 110.6 . .
H7A C7 H7B 108.7 . .
N2 C8 C7 103.5(4) . .
N2 C8 H8A 111.1 . .
C7 C8 H8A 111.1 . .
N2 C8 H8B 111.1 . .
C7 C8 H8B 111.1 . .
H8A C8 H8B 109.0 . .
N3 C9 C10 113.2(3) . .
N3 C9 H9A 108.9 . .
C10 C9 H9A 108.9 . .
N3 C9 H9B 108.9 . .
C10 C9 H9B 108.9 . .
H9A C9 H9B 107.8 . .
C9 C10 C11 112.6(3) . .
C9 C10 H10A 109.1 . .
C11 C10 H10A 109.1 . .
C9 C10 H10B 109.1 . .
C11 C10 H10B 109.1 . .
H10A C10 H10B 107.8 . .
C10 C11 C10 113.9(4) . 3_655
C10 C11 H11 108.8 . .
C10 C11 H11 108.8 3_655 .
N3 C12 H12A 109.5 . .
N3 C12 H12B 109.5 . .
H12A C12 H12B 109.5 . .
N3 C12 H12C 109.5 . .
H12A C12 H12C 109.5 . .
H12B C12 H12C 109.5 . .

loop_
_geom_bond_atom_site_label_1
_geom_bond_atom_site_label_2
_geom_bond_distance
_geom_bond_site_symmetry_2
Sn1 O1 2.098(2) 3_655
Sn1 O1 2.098(2) .
Sn1 Cl2 2.3863(11) .
Sn1 Cl2 2.3863(11) 3_655
Sn1 Cl1 2.4008(11) 3_655
Sn1 Cl1 2.4008(11) .
P1 O1 1.505(3) .
P1 N3 1.623(3) .
P1 N1 1.626(3) .
P1 N2 1.641(4) .
N1 C1 1.449(5) .
N1 C4 1.483(5) .
N2 C8 1.464(5) .
N2 C5 1.492(6) .
N3 C9 1.463(5) .
N3 C12 1.478(5) .
C1 C2 1.513(6) .
C1 H1A 0.9900 .
C1 H1B 0.9900 .
C2 C3 1.509(6) .
C2 H2A 0.9900 .
C2 H2B 0.9900 .
C3 C4 1.544(5) .
C3 H3A 0.9900 .
C3 H3B 0.9900 .
C4 C5 1.524(6) .
C4 H4 1.0000 .
C5 C6 1.540(6) .
C5 H5 1.0000 .
C6 C7 1.485(6) .
C6 H6A 0.9900 .
C6 H6B 0.9900 .
C7 C8 1.506(6) .
C7 H7A 0.9900 .
C7 H7B 0.9900 .
C8 H8A 0.9900 .
C8 H8B 0.9900 .
C9 C10 1.519(5) .
C9 H9A 0.9900 .
C9 H9B 0.9900 .
C10 C11 1.526(4) .
C10 H10A 0.9900 .
C10 H10B 0.9900 .
C11 C10 1.526(4) 3_655
C11 H11 0.9900 .
C12 H12A 0.9800 .
C12 H12B 0.9800 .
C12 H12C 0.9800 .
O2 O2 1.48(7) 4_565
O3 O3 1.68(8) 3

loop_
_geom_torsion_atom_site_label_1
_geom_torsion_atom_site_label_2
_geom_torsion_atom_site_label_3
_geom_torsion_atom_site_label_4
_geom_torsion
_geom_torsion_site_symmetry_1
_geom_torsion_site_symmetry_4
N3 P1 O1 Sn1 137.1(2) . .
N1 P1 O1 Sn1 13.3(3) . .
N2 P1 O1 Sn1 -98.0(3) . .
O1 Sn1 O1 P1 -144.5(3) 3_655 .
Cl2 Sn1 O1 P1 -58.9(2) . .
Cl2 Sn1 O1 P1 127.6(3) 3_655 .
Cl1 Sn1 O1 P1 -152.7(11) 3_655 .
Cl1 Sn1 O1 P1 34.9(2) . .
O1 P1 N1 C1 99.2(4) . .
N3 P1 N1 C1 -22.9(4) . .
N2 P1 N1 C1 -140.1(4) . .
O1 P1 N1 C4 -109.9(3) . .
N3 P1 N1 C4 128.1(3) . .
N2 P1 N1 C4 10.9(3) . .
O1 P1 N2 C8 -8.6(4) . .
N3 P1 N2 C8 112.2(4) . .
N1 P1 N2 C8 -133.8(4) . .
O1 P1 N2 C5 132.8(3) . .
N3 P1 N2 C5 -106.3(3) . .
N1 P1 N2 C5 7.7(3) . .
O1 P1 N3 C9 -6.8(4) . .
N1 P1 N3 C9 122.9(3) . .
N2 P1 N3 C9 -131.7(3) . .
O1 P1 N3 C12 162.5(3) . .
N1 P1 N3 C12 -67.9(3) . .
N2 P1 N3 C12 37.5(3) . .
C4 N1 C1 C2 -25.4(5) . .
P1 N1 C1 C2 125.9(4) . .
N1 C1 C2 C3 33.0(5) . .
C1 C2 C3 C4 -29.0(5) . .
C1 N1 C4 C5 131.1(4) . .
P1 N1 C4 C5 -24.9(4) . .
C1 N1 C4 C3 7.4(5) . .
P1 N1 C4 C3 -148.6(3) . .
C2 C3 C4 N1 13.8(5) . .
C2 C3 C4 C5 -101.0(5) . .
C8 N2 C5 C4 124.6(4) . .
P1 N2 C5 C4 -22.8(4) . .
C8 N2 C5 C6 1.8(5) . .
P1 N2 C5 C6 -145.6(3) . .
N1 C4 C5 N2 28.3(4) . .
C3 C4 C5 N2 142.3(4) . .
N1 C4 C5 C6 142.8(4) . .
C3 C4 C5 C6 -103.2(5) . .
N2 C5 C6 C7 17.9(6) . .
C4 C5 C6 C7 -98.1(5) . .
C5 C6 C7 C8 -30.8(6) . .
C5 N2 C8 C7 -20.3(5) . .
P1 N2 C8 C7 121.5(4) . .
C6 C7 C8 N2 31.3(5) . .
C12 N3 C9 C10 -69.9(4) . .
P1 N3 C9 C10 99.4(4) . .
N3 C9 C10 C11 178.3(3) . .
C9 C10 C11 C10 58.1(3) . 3_655
